data_4101100
_journal_name_full 'Journal of the American Chemical Society'
_journal_paper_doi 10.1021/ja057967t
_journal_year 2006
_chemical_formula_sum 'C40 H63 N3 Tl'
_chemical_formula_weight 790.30
_space_group_IT_number 14
_symmetry_cell_setting monoclinic
_symmetry_space_group_name_Hall '-P 2ybc'
_symmetry_space_group_name_H-M 'P 1 21/c 1'
_cell_angle_alpha 90.00
_cell_angle_beta 109.05(3)
_cell_angle_gamma 90.00
_cell_formula_units_Z 4
_cell_length_a 10.565(2)
_cell_length_b 30.240(6)
_cell_length_c 12.371(3)
_cell_measurement_temperature 150(2)
_cell_volume 3735.9(13)
_diffrn_ambient_temperature 150(2)
_exptl_crystal_density_diffrn 1.405
_cod_original_sg_symbol_H-M 'P 21/c'
_cod_database_code 4101100

loop_
_symmetry_equiv_pos_as_xyz
'x, y, z'
'-x, y+1/2, -z+1/2'
'-x, -y, -z'
'x, -y-1/2, z-1/2'

loop_
_atom_site_label
_atom_site_type_symbol
_atom_site_fract_x
_atom_site_fract_y
_atom_site_fract_z
_atom_site_U_iso_or_equiv
_atom_site_adp_type
_atom_site_occupancy
_atom_site_symmetry_multiplicity
_atom_site_calc_flag
_atom_site_refinement_flags
_atom_site_disorder_assembly
_atom_site_disorder_group
Tl1 Tl 0.112396(14) 0.223691(4) 0.440534(11) 0.02797(5) Uani 1 1 d . . .
N1 N 0.1634(3) 0.15177(8) 0.3714(2) 0.0170(6) Uani 1 1 d . . .
N2 N 0.0974(2) 0.17062(8) 0.1770(2) 0.0158(5) Uani 1 1 d . . .
N3 N 0.1335(3) 0.09670(8) 0.2225(2) 0.0152(5) Uani 1 1 d . . .
C1 C 0.1320(3) 0.14085(10) 0.2582(3) 0.0157(6) Uani 1 1 d . . .
C2 C 0.1652(3) 0.12153(10) 0.4598(3) 0.0173(6) Uani 1 1 d . . .
C3 C 0.0495(3) 0.09837(11) 0.4600(3) 0.0220(7) Uani 1 1 d . . .
C4 C 0.0587(4) 0.06893(12) 0.5497(3) 0.0297(8) Uani 1 1 d . . .
H4 H -0.0178 0.0524 0.5496 0.036 Uiso 1 1 calc R . .
C5 C 0.1778(4) 0.06355(12) 0.6386(3) 0.0326(9) Uani 1 1 d . . .
H5 H 0.1836 0.0425 0.6970 0.039 Uiso 1 1 calc R . .
C6 C 0.2872(4) 0.08845(11) 0.6424(3) 0.0272(8) Uani 1 1 d . . .
H6 H 0.3670 0.0853 0.7057 0.033 Uiso 1 1 calc R . .
C7 C 0.2849(3) 0.11843(11) 0.5556(3) 0.0211(7) Uani 1 1 d . . .
C8 C -0.0861(3) 0.10684(12) 0.3704(3) 0.0255(8) Uani 1 1 d . . .
H8 H -0.0701 0.1205 0.3024 0.031 Uiso 1 1 calc R . .
C9 C -0.1669(4) 0.13974(15) 0.4156(4) 0.0482(11) Uani 1 1 d . . .
H9A H -0.1882 0.1265 0.4798 0.072 Uiso 1 1 calc R . .
H9B H -0.2501 0.1471 0.3545 0.072 Uiso 1 1 calc R . .
H9C H -0.1141 0.1667 0.4414 0.072 Uiso 1 1 calc R . .
C10 C -0.1713(4) 0.06499(13) 0.3295(3) 0.0384(10) Uani 1 1 d . . .
H10A H -0.1204 0.0435 0.3010 0.058 Uiso 1 1 calc R . .
H10B H -0.2537 0.0728 0.2680 0.058 Uiso 1 1 calc R . .
H10C H -0.1940 0.0521 0.3935 0.058 Uiso 1 1 calc R . .
C11 C 0.4077(3) 0.14701(11) 0.5655(3) 0.0245(7) Uani 1 1 d . . .
H11 H 0.3741 0.1775 0.5403 0.029 Uiso 1 1 calc R . .
C12 C 0.5052(4) 0.15106(14) 0.6877(3) 0.0367(9) Uani 1 1 d . . .
H12A H 0.4552 0.1581 0.7398 0.055 Uiso 1 1 calc R . .
H12B H 0.5698 0.1747 0.6909 0.055 Uiso 1 1 calc R . .
H12C H 0.5528 0.1230 0.7107 0.055 Uiso 1 1 calc R . .
C13 C 0.4887(4) 0.13220(12) 0.4895(3) 0.0288(8) Uani 1 1 d . . .
H13A H 0.5221 0.1021 0.5107 0.043 Uiso 1 1 calc R . .
H13B H 0.5645 0.1523 0.5001 0.043 Uiso 1 1 calc R . .
H13C H 0.4314 0.1327 0.4093 0.043 Uiso 1 1 calc R . .
C14 C 0.0962(3) 0.21533(10) 0.2006(2) 0.0154(6) Uani 1 1 d . . .
C15 C -0.0278(3) 0.23852(11) 0.1734(3) 0.0201(7) Uani 1 1 d . . .
C16 C -0.0273(4) 0.28421(11) 0.1871(3) 0.0307(8) Uani 1 1 d . . .
H16 H -0.1102 0.2995 0.1691 0.037 Uiso 1 1 calc R . .
C17 C 0.0904(4) 0.30788(12) 0.2262(4) 0.0399(10) Uani 1 1 d . . .
H17 H 0.0885 0.3391 0.2340 0.048 Uiso 1 1 calc R . .
C18 C 0.2116(4) 0.28564(11) 0.2540(3) 0.0328(9) Uani 1 1 d . . .
H18 H 0.2925 0.3020 0.2821 0.039 Uiso 1 1 calc R . .
C19 C 0.2180(3) 0.23993(11) 0.2419(3) 0.0213(7) Uani 1 1 d . . .
C20 C -0.1566(3) 0.21291(12) 0.1227(3) 0.0254(8) Uani 1 1 d . . .
H20 H -0.1414 0.1822 0.1546 0.031 Uiso 1 1 calc R . .
C21 C -0.2761(4) 0.23232(15) 0.1508(4) 0.0466(11) Uani 1 1 d . . .
H21A H -0.2522 0.2362 0.2337 0.070 Uiso 1 1 calc R . .
H21B H -0.3526 0.2122 0.1238 0.070 Uiso 1 1 calc R . .
H21C H -0.3000 0.2610 0.1129 0.070 Uiso 1 1 calc R . .
C22 C -0.1897(4) 0.20952(13) -0.0075(3) 0.0341(9) Uani 1 1 d . . .
H22A H -0.2099 0.2390 -0.0416 0.051 Uiso 1 1 calc R . .
H22B H -0.2676 0.1902 -0.0392 0.051 Uiso 1 1 calc R . .
H22C H -0.1128 0.1971 -0.0248 0.051 Uiso 1 1 calc R . .
C23 C 0.3498(3) 0.21581(12) 0.2644(3) 0.0266(8) Uani 1 1 d . . .
H23 H 0.3400 0.1862 0.2969 0.032 Uiso 1 1 calc R . .
C24 C 0.4695(4) 0.23868(14) 0.3507(4) 0.0421(10) Uani 1 1 d . . .
H24A H 0.4870 0.2668 0.3188 0.063 Uiso 1 1 calc R . .
H24B H 0.5485 0.2196 0.3672 0.063 Uiso 1 1 calc R . .
H24C H 0.4495 0.2443 0.4214 0.063 Uiso 1 1 calc R . .
C25 C 0.3773(4) 0.20761(14) 0.1526(4) 0.0405(10) Uani 1 1 d . . .
H25A H 0.2991 0.1935 0.0976 0.061 Uiso 1 1 calc R . .
H25B H 0.4553 0.1882 0.1668 0.061 Uiso 1 1 calc R . .
H25C H 0.3953 0.2358 0.1215 0.061 Uiso 1 1 calc R . .
C26 C 0.2352(3) 0.06505(10) 0.2913(3) 0.0171(7) Uani 1 1 d . . .
H26 H 0.2763 0.0788 0.3684 0.021 Uiso 1 1 calc R . .
C27 C 0.1739(3) 0.02115(10) 0.3107(3) 0.0206(7) Uani 1 1 d . . .
H27A H 0.1037 0.0269 0.3458 0.025 Uiso 1 1 calc R . .
H27B H 0.1313 0.0064 0.2362 0.025 Uiso 1 1 calc R . .
C28 C 0.2807(3) -0.00923(11) 0.3886(3) 0.0238(7) Uani 1 1 d . . .
H28A H 0.3165 0.0042 0.4656 0.029 Uiso 1 1 calc R . .
H28B H 0.2396 -0.0380 0.3964 0.029 Uiso 1 1 calc R . .
C29 C 0.3951(3) -0.01693(11) 0.3412(3) 0.0248(8) Uani 1 1 d . . .
H29A H 0.4650 -0.0351 0.3958 0.030 Uiso 1 1 calc R . .
H29B H 0.3612 -0.0334 0.2682 0.030 Uiso 1 1 calc R . .
C30 C 0.4559(3) 0.02646(11) 0.3209(3) 0.0236(7) Uani 1 1 d . . .
H30A H 0.5259 0.0204 0.2856 0.028 Uiso 1 1 calc R . .
H30B H 0.4990 0.0414 0.3951 0.028 Uiso 1 1 calc R . .
C31 C 0.3499(3) 0.05692(11) 0.2429(3) 0.0204(7) Uani 1 1 d . . .
H31A H 0.3136 0.0434 0.1660 0.024 Uiso 1 1 calc R . .
H31B H 0.3915 0.0855 0.2348 0.024 Uiso 1 1 calc R . .
C32 C 0.0720(3) 0.08484(10) 0.1003(2) 0.0180(7) Uani 1 1 d . . .
H32 H 0.0866 0.0523 0.0969 0.022 Uiso 1 1 calc R . .
C33 C -0.0792(3) 0.09066(12) 0.0578(3) 0.0240(8) Uani 1 1 d . . .
H33A H -0.1009 0.1225 0.0570 0.029 Uiso 1 1 calc R . .
H33B H -0.1177 0.0757 0.1111 0.029 Uiso 1 1 calc R . .
C34 C -0.1424(4) 0.07156(12) -0.0627(3) 0.0321(9) Uani 1 1 d . . .
H34A H -0.1326 0.0390 -0.0596 0.039 Uiso 1 1 calc R . .
H34B H -0.2393 0.0785 -0.0904 0.039 Uiso 1 1 calc R . .
C35 C -0.0772(4) 0.09030(13) -0.1460(3) 0.0329(9) Uani 1 1 d . . .
H35A H -0.1153 0.0755 -0.2211 0.040 Uiso 1 1 calc R . .
H35B H -0.0971 0.1223 -0.1569 0.040 Uiso 1 1 calc R . .
C36 C 0.0722(4) 0.08352(12) -0.1022(3) 0.0297(8) Uani 1 1 d . . .
H36A H 0.1124 0.0965 -0.1569 0.036 Uiso 1 1 calc R . .
H36B H 0.0923 0.0515 -0.0964 0.036 Uiso 1 1 calc R . .
C37 C 0.1339(3) 0.10515(11) 0.0152(3) 0.0212(7) Uani 1 1 d . . .
H37A H 0.1168 0.1374 0.0092 0.025 Uiso 1 1 calc R . .
H37B H 0.2319 0.1004 0.0428 0.025 Uiso 1 1 calc R . .
C38 C 0.5308(5) 0.02211(18) 0.0258(4) 0.0631(16) Uani 1 1 d . . .
H38A H 0.5173 0.0258 0.1008 0.076 Uiso 1 1 calc R . .
H38B H 0.6285 0.0209 0.0399 0.076 Uiso 1 1 calc R . .
C39 C 0.4759(5) 0.0618(2) -0.0455(4) 0.0706(17) Uani 1 1 d . . .
H39A H 0.3772 0.0617 -0.0656 0.085 Uiso 1 1 calc R . .
H39B H 0.4970 0.0596 -0.1176 0.085 Uiso 1 1 calc R . .
C40 C 0.5285(5) 0.1052(2) 0.0108(5) 0.0706(16) Uani 1 1 d . . .
H40A H 0.5092 0.1076 0.0829 0.106 Uiso 1 1 calc R . .
H40B H 0.4850 0.1295 -0.0400 0.106 Uiso 1 1 calc R . .
H40C H 0.6255 0.1066 0.0263 0.106 Uiso 1 1 calc R . .

loop_
_atom_site_aniso_label
_atom_site_aniso_U_11
_atom_site_aniso_U_22
_atom_site_aniso_U_33
_atom_site_aniso_U_23
_atom_site_aniso_U_13
_atom_site_aniso_U_12
Tl1 0.03564(8) 0.02446(7) 0.02447(7) -0.00399(6) 0.01073(6) 0.00454(7)
N1 0.0218(14) 0.0155(13) 0.0142(13) -0.0006(11) 0.0065(11) 0.0001(11)
N2 0.0151(13) 0.0148(13) 0.0163(13) 0.0005(11) 0.0037(11) 0.0016(11)
N3 0.0190(14) 0.0140(13) 0.0116(12) -0.0008(10) 0.0033(11) 0.0024(11)
C1 0.0102(15) 0.0183(16) 0.0198(16) -0.0001(13) 0.0063(13) -0.0002(12)
C2 0.0250(17) 0.0132(15) 0.0159(15) -0.0004(13) 0.0099(13) 0.0021(13)
C3 0.0277(19) 0.0210(17) 0.0211(17) -0.0015(14) 0.0132(15) 0.0011(14)
C4 0.039(2) 0.028(2) 0.030(2) -0.0005(16) 0.0217(18) -0.0069(17)
C5 0.053(3) 0.028(2) 0.0196(18) 0.0041(15) 0.0156(18) 0.0041(18)
C6 0.037(2) 0.0238(19) 0.0189(17) 0.0008(15) 0.0065(16) 0.0059(16)
C7 0.0303(19) 0.0180(17) 0.0167(16) -0.0018(13) 0.0100(14) 0.0052(14)
C8 0.0221(18) 0.030(2) 0.0284(19) -0.0006(15) 0.0134(15) -0.0039(15)
C9 0.033(2) 0.049(3) 0.064(3) -0.012(2) 0.017(2) 0.006(2)
C10 0.038(2) 0.038(2) 0.040(2) 0.0001(19) 0.0146(19) -0.0129(19)
C11 0.0249(19) 0.0206(17) 0.0245(18) -0.0008(15) 0.0033(15) 0.0022(14)
C12 0.033(2) 0.042(2) 0.029(2) -0.0096(18) 0.0025(17) 0.0025(18)
C13 0.030(2) 0.0248(19) 0.031(2) -0.0003(16) 0.0096(16) -0.0027(15)
C14 0.0169(15) 0.0189(17) 0.0108(14) 0.0027(12) 0.0053(12) -0.0007(12)
C15 0.0225(17) 0.0180(16) 0.0212(17) 0.0016(13) 0.0091(14) 0.0046(13)
C16 0.033(2) 0.024(2) 0.037(2) 0.0035(16) 0.0135(17) 0.0111(16)
C17 0.051(3) 0.0158(18) 0.055(3) -0.0073(18) 0.020(2) -0.0019(18)
C18 0.036(2) 0.0210(19) 0.042(2) -0.0057(16) 0.0133(18) -0.0086(16)
C19 0.0238(18) 0.0225(17) 0.0181(16) 0.0023(14) 0.0075(14) -0.0032(14)
C20 0.0187(17) 0.0269(19) 0.0303(19) 0.0033(15) 0.0075(15) 0.0048(14)
C21 0.024(2) 0.060(3) 0.059(3) -0.005(2) 0.018(2) 0.008(2)
C22 0.026(2) 0.039(2) 0.030(2) 0.0049(17) 0.0010(16) 0.0004(17)
C23 0.0182(17) 0.028(2) 0.0318(19) 0.0062(16) 0.0062(15) -0.0033(14)
C24 0.025(2) 0.040(2) 0.052(3) 0.012(2) -0.0003(19) -0.0102(17)
C25 0.026(2) 0.049(3) 0.051(3) 0.002(2) 0.0196(19) 0.0029(18)
C26 0.0218(17) 0.0151(16) 0.0134(15) -0.0010(12) 0.0045(13) 0.0020(13)
C27 0.0253(18) 0.0172(17) 0.0197(17) 0.0006(13) 0.0079(14) 0.0004(14)
C28 0.035(2) 0.0170(17) 0.0174(17) 0.0009(13) 0.0063(15) -0.0032(15)
C29 0.0283(19) 0.0217(18) 0.0205(17) -0.0001(14) 0.0026(15) 0.0088(15)
C30 0.0214(18) 0.0303(19) 0.0193(17) -0.0008(15) 0.0071(14) 0.0073(15)
C31 0.0210(17) 0.0219(17) 0.0186(16) -0.0003(14) 0.0071(14) 0.0013(14)
C32 0.0225(17) 0.0163(16) 0.0133(15) 0.0008(13) 0.0033(13) 0.0019(13)
C33 0.0257(19) 0.0243(18) 0.0209(17) -0.0034(14) 0.0060(15) -0.0027(14)
C34 0.036(2) 0.030(2) 0.0233(19) -0.0046(16) 0.0005(16) -0.0021(17)
C35 0.044(2) 0.031(2) 0.0167(17) -0.0042(15) -0.0002(16) -0.0007(17)
C36 0.048(2) 0.0249(19) 0.0182(17) -0.0007(15) 0.0140(16) 0.0031(17)
C37 0.0261(18) 0.0210(17) 0.0168(16) 0.0006(13) 0.0076(14) 0.0035(14)
C38 0.042(3) 0.120(5) 0.030(3) 0.008(3) 0.016(2) 0.017(3)
C39 0.051(3) 0.121(5) 0.041(3) 0.009(3) 0.017(2) 0.025(3)
C40 0.062(4) 0.094(5) 0.063(3) 0.014(3) 0.030(3) 0.016(3)

loop_
_geom_bond_atom_site_label_1
_geom_bond_atom_site_label_2
_geom_bond_distance
_geom_bond_site_symmetry_2
_geom_bond_publ_flag
Tl1 N1 2.460(3) . ?
N1 C1 1.370(4) . ?
N1 C2 1.422(4) . ?
N2 C1 1.309(4) . ?
N2 C14 1.384(4) . ?
N3 C1 1.408(4) . ?
N3 C32 1.482(4) . ?
N3 C26 1.483(4) . ?
C2 C3 1.410(5) . ?
C2 C7 1.426(4) . ?
C3 C4 1.402(5) . ?
C3 C8 1.520(5) . ?
C4 C5 1.383(5) . ?
C5 C6 1.367(5) . ?
C6 C7 1.399(5) . ?
C7 C11 1.530(5) . ?
C8 C9 1.531(5) . ?
C8 C10 1.540(5) . ?
C11 C13 1.530(5) . ?
C11 C12 1.531(5) . ?
C14 C15 1.427(4) . ?
C14 C19 1.428(4) . ?
C15 C16 1.392(5) . ?
C15 C20 1.512(5) . ?
C16 C17 1.378(5) . ?
C17 C18 1.387(5) . ?
C18 C19 1.394(5) . ?
C19 C23 1.516(5) . ?
C20 C21 1.532(5) . ?
C20 C22 1.536(5) . ?
C23 C25 1.523(5) . ?
C23 C24 1.528(5) . ?
C26 C27 1.530(4) . ?
C26 C31 1.537(4) . ?
C27 C28 1.529(4) . ?
C28 C29 1.523(5) . ?
C29 C30 1.517(5) . ?
C30 C31 1.526(4) . ?
C32 C33 1.520(4) . ?
C32 C37 1.536(4) . ?
C33 C34 1.533(4) . ?
C34 C35 1.524(5) . ?
C35 C36 1.506(5) . ?
C36 C37 1.532(4) . ?
C38 C39 1.491(7) . ?
C38 C38 1.533(10) 3_655 ?
C39 C40 1.503(8) . ?
